data_4343955
loop_
_publ_author_name
'Barbosa, Ana Soraya Lima'
'Werl\'e, Christophe'
'Colunga, Claudia Olivia Oliva'
'Rodr\'iguez, Cecilia Franco'
'Toscano, Ruben Alfredo'
'Le Lagadec, Ronan'
'Pfeffer, Michel'

_publ_section_title
;
 Further Insight into the Lability of MeCN Ligands of Cytotoxic
 Cycloruthenated Compounds: Evidence for the Antisymbiotic Effect Trans to
 the Carbon Atom at the Ru Center.
;
_journal_issue 15
_journal_name_full 'Inorganic chemistry'
_journal_page_first 7617
_journal_page_last 7626
_journal_paper_doi 10.1021/acs.inorgchem.5b01236
_journal_volume 54
_journal_year 2015
_chemical_formula_moiety 'C27 H25 N4 O Ru S, F6 P, C4 H10 O'
_chemical_formula_sum 'C31 H35 F6 N4 O2 P Ru S'
_chemical_formula_weight 773.73
_chemical_name_systematic
;
 ?
;
_space_group_crystal_system triclinic
_space_group_IT_number 2
_space_group_name_Hall '-P 1'
_space_group_name_H-M_alt 'P -1'
_symmetry_space_group_name_Hall '-P 1'
_symmetry_space_group_name_H-M 'P -1'
_atom_sites_solution_hydrogens geom
_atom_sites_solution_primary direct
_atom_sites_solution_secondary difmap
_audit_creation_method SHELXL-2013
_cell_angle_alpha 97.045(2)
_cell_angle_beta 104.120(2)
_cell_angle_gamma 96.500(2)
_cell_formula_units_Z 2
_cell_length_a 9.5091(4)
_cell_length_b 12.5594(5)
_cell_length_c 14.4211(4)
_cell_measurement_reflns_used 9161
_cell_measurement_temperature 173(2)
_cell_measurement_theta_max 27.485
_cell_measurement_theta_min 0.998
_cell_volume 1639.22(11)
_computing_cell_refinement 'Denzo (Nonius B.V., 1998)'
_computing_data_collection 'Collect (Nonius B.V., 1998)'
_computing_data_reduction 'Denzo (Nonius B.V., 1998)'
_computing_molecular_graphics 'PLATON 98 (Spek, 1998)'
_computing_publication_material 'SHELXL-2013 (Sheldrick, 2013)'
_computing_structure_refinement 'SHELXL-2013 (Sheldrick, 2013)'
_computing_structure_solution 'SHELXS-2013 (Sheldrick, 2013)'
_diffrn_ambient_temperature 173(2)
_diffrn_measured_fraction_theta_full 0.997
_diffrn_measured_fraction_theta_max 0.993
_diffrn_measurement_device_type KappaCCD
_diffrn_measurement_method 'phi and omega scans'
_diffrn_radiation_type MoK\a
_diffrn_radiation_wavelength 0.71073
_diffrn_reflns_av_R_equivalents 0.0590
_diffrn_reflns_av_unetI/netI 0.0557
_diffrn_reflns_laue_measured_fraction_full 0.997
_diffrn_reflns_laue_measured_fraction_max 0.993
_diffrn_reflns_limit_h_max 12
_diffrn_reflns_limit_h_min -10
_diffrn_reflns_limit_k_max 16
_diffrn_reflns_limit_k_min -13
_diffrn_reflns_limit_l_max 18
_diffrn_reflns_limit_l_min -18
_diffrn_reflns_number 14376
_diffrn_reflns_point_group_measured_fraction_full 0.997
_diffrn_reflns_point_group_measured_fraction_max 0.993
_diffrn_reflns_theta_full 25.242
_diffrn_reflns_theta_max 27.478
_diffrn_reflns_theta_min 1.474
_diffrn_source 'sealed tube'
_exptl_absorpt_coefficient_mu 0.660
_exptl_absorpt_correction_type none
_exptl_crystal_colour red
_exptl_crystal_density_diffrn 1.568
_exptl_crystal_description prism
_exptl_crystal_F_000 788
_exptl_crystal_size_max 0.40
_exptl_crystal_size_mid 0.20
_exptl_crystal_size_min 0.18
_refine_diff_density_max 1.632
_refine_diff_density_min -1.134
_refine_diff_density_rms 0.151
_refine_ls_extinction_method none
_refine_ls_goodness_of_fit_ref 1.089
_refine_ls_hydrogen_treatment constr
_refine_ls_matrix_type full
_refine_ls_number_parameters 408
_refine_ls_number_reflns 7468
_refine_ls_number_restraints 0
_refine_ls_restrained_S_all 1.089
_refine_ls_R_factor_all 0.0687
_refine_ls_R_factor_gt 0.0582
_refine_ls_shift/su_max 0.000
_refine_ls_shift/su_mean 0.000
_refine_ls_structure_factor_coef Fsqd
_refine_ls_weighting_details 'w=1/[\s^2^(Fo^2^)+(0.0794P)^2^+5.1760P] where P=(Fo^2^+2Fc^2^)/3'
_refine_ls_weighting_scheme calc
_refine_ls_wR_factor_gt 0.1510
_refine_ls_wR_factor_ref 0.1649
_reflns_Friedel_coverage 0.000
_reflns_number_gt 6538
_reflns_number_total 7468
_reflns_threshold_expression 'I > 2\s(I)'
_cod_data_source_file ic5b01236_si_001.cif
_cod_data_source_block Compound_5
_cod_depositor_comments 'Adding full bibliography for 4343953--4343957.cif.'
_cod_original_cell_volume 1639.21(11)
_cod_database_code 4343955
_shelx_space_group_comment
;
The symmetry employed for this shelxl refinement is uniquely defined
by the following loop, which should always be used as a source of
symmetry information in preference to the above space-group names.
They are only intended as comments.
;
_shelxl_version_number 2013-4

loop_
_space_group_symop_operation_xyz
'x, y, z'
'-x, -y, -z'

loop_
_atom_site_label
_atom_site_type_symbol
_atom_site_fract_x
_atom_site_fract_y
_atom_site_fract_z
_atom_site_U_iso_or_equiv
_atom_site_adp_type
_atom_site_occupancy
_atom_site_site_symmetry_order
_atom_site_calc_flag
_atom_site_refinement_flags_posn
_atom_site_refinement_flags_adp
_atom_site_refinement_flags_occupancy
_atom_site_disorder_assembly
_atom_site_disorder_group
C1 C 0.1496(4) 0.3634(3) 0.2374(3) 0.0216(8) Uani 1 1 d . . . . .
C2 C 0.0672(5) 0.3372(4) 0.3018(3) 0.0274(9) Uani 1 1 d . . . . .
H2 H 0.0822 0.2751 0.3324 0.033 Uiso 1 1 calc R U . . .
C3 C -0.0369(5) 0.4005(4) 0.3222(4) 0.0365(11) Uani 1 1 d . . . . .
H3 H -0.0936 0.3800 0.3648 0.044 Uiso 1 1 calc R U . . .
C4 C -0.0572(5) 0.4930(5) 0.2804(4) 0.0400(12) Uani 1 1 d . . . . .
H4 H -0.1249 0.5374 0.2965 0.048 Uiso 1 1 calc R U . . .
C5 C 0.0203(5) 0.5211(4) 0.2158(4) 0.0341(10) Uani 1 1 d . . . . .
H5 H 0.0057 0.5844 0.1869 0.041 Uiso 1 1 calc R U . . .
C6 C 0.1210(5) 0.4558(4) 0.1926(3) 0.0250(8) Uani 1 1 d . . . . .
C7 C 0.1949(5) 0.4720(3) 0.1161(3) 0.0262(9) Uani 1 1 d . . . . .
C8 C 0.1784(5) 0.5536(4) 0.0587(4) 0.0344(10) Uani 1 1 d . . . . .
H8 H 0.1242 0.6097 0.0726 0.041 Uiso 1 1 calc R U . . .
C9 C 0.2402(6) 0.5532(5) -0.0180(4) 0.0414(12) Uani 1 1 d . . . . .
H9 H 0.2290 0.6089 -0.0571 0.050 Uiso 1 1 calc R U . . .
C10 C 0.3186(5) 0.4711(5) -0.0378(4) 0.0379(11) Uani 1 1 d . . . . .
H10 H 0.3576 0.4673 -0.0927 0.045 Uiso 1 1 calc R U . . .
C11 C 0.3396(5) 0.3943(4) 0.0238(3) 0.0303(9) Uani 1 1 d . . . . .
H11 H 0.3971 0.3396 0.0119 0.036 Uiso 1 1 calc R U . . .
C12 C 0.2952(5) 0.1175(4) 0.3360(3) 0.0305(9) Uani 1 1 d . . . . .
H12 H 0.2209 0.0753 0.2839 0.037 Uiso 1 1 calc R U . . .
C13 C 0.3357(6) 0.0763(4) 0.4230(4) 0.0396(11) Uani 1 1 d . . . . .
H13 H 0.2868 0.0085 0.4297 0.048 Uiso 1 1 calc R U . . .
C14 C 0.4453(6) 0.1334(4) 0.4985(4) 0.0368(11) Uani 1 1 d . . . . .
H14 H 0.4736 0.1056 0.5576 0.044 Uiso 1 1 calc R U . . .
C15 C 0.5156(5) 0.2340(4) 0.4873(3) 0.0298(9) Uani 1 1 d . . . . .
C16 C 0.6313(6) 0.3000(4) 0.5611(3) 0.0373(11) Uani 1 1 d . . . . .
H16 H 0.6678 0.2738 0.6201 0.045 Uiso 1 1 calc R U . . .
C17 C 0.6905(5) 0.3994(5) 0.5491(3) 0.0364(11) Uani 1 1 d . . . . .
H17 H 0.7673 0.4415 0.5996 0.044 Uiso 1 1 calc R U . . .
C18 C 0.6386(5) 0.4416(4) 0.4612(3) 0.0283(9) Uani 1 1 d . . . . .
C19 C 0.6887(5) 0.5461(4) 0.4456(3) 0.0329(10) Uani 1 1 d . . . . .
H19 H 0.7640 0.5925 0.4941 0.039 Uiso 1 1 calc R U . . .
C20 C 0.6286(5) 0.5806(4) 0.3605(3) 0.0313(10) Uani 1 1 d . . . . .
H20 H 0.6610 0.6513 0.3497 0.038 Uiso 1 1 calc R U . . .
C21 C 0.5187(5) 0.5107(4) 0.2891(3) 0.0275(9) Uani 1 1 d . . . . .
H21 H 0.4780 0.5355 0.2300 0.033 Uiso 1 1 calc R U . . .
C22 C 0.5267(4) 0.3770(3) 0.3865(3) 0.0231(8) Uani 1 1 d . . . . .
C23 C 0.4653(5) 0.2718(3) 0.3991(3) 0.0240(8) Uani 1 1 d . . . . .
C24 C 0.5959(5) 0.1935(4) 0.1525(3) 0.0270(9) Uani 1 1 d . . . . .
C25 C 0.7218(6) 0.1452(5) 0.1338(4) 0.0432(12) Uani 1 1 d . . . . .
H25A H 0.7203 0.0734 0.1538 0.065 Uiso 1 1 calc R U . . .
H25B H 0.8129 0.1919 0.1706 0.065 Uiso 1 1 calc R U . . .
H25C H 0.7163 0.1381 0.0645 0.065 Uiso 1 1 calc R U . . .
C26 C 0.2268(6) 0.0761(4) 0.0261(4) 0.0427(13) Uani 1 1 d . . . . .
H26A H 0.2909 0.0335 0.0655 0.064 Uiso 1 1 calc R U . . .
H26B H 0.2842 0.1214 -0.0063 0.064 Uiso 1 1 calc R U . . .
H26C H 0.1487 0.0269 -0.0226 0.064 Uiso 1 1 calc R U . . .
C27 C 0.0224(5) 0.2117(4) 0.0097(4) 0.0352(10) Uani 1 1 d . . . . .
H27A H -0.0494 0.1515 -0.0310 0.053 Uiso 1 1 calc R U . . .
H27B H 0.0767 0.2478 -0.0303 0.053 Uiso 1 1 calc R U . . .
H27C H -0.0286 0.2638 0.0400 0.053 Uiso 1 1 calc R U . . .
C28 C 1.0236(9) 0.1896(6) 0.6492(6) 0.0674(19) Uani 1 1 d . . . . .
H28A H 1.0191 0.2681 0.6506 0.081 Uiso 1 1 calc R U . . .
H28B H 1.1228 0.1765 0.6454 0.081 Uiso 1 1 calc R U . . .
C29 C 0.9941(11) 0.1550(8) 0.7391(5) 0.083(3) Uani 1 1 d . . . . .
H29A H 0.9002 0.1751 0.7460 0.124 Uiso 1 1 calc R U . . .
H29B H 1.0728 0.1909 0.7954 0.124 Uiso 1 1 calc R U . . .
H29C H 0.9901 0.0761 0.7347 0.124 Uiso 1 1 calc R U . . .
C30 C 0.9423(10) 0.1559(7) 0.4806(5) 0.074(2) Uani 1 1 d . . . . .
H30A H 1.0391 0.1384 0.4748 0.088 Uiso 1 1 calc R U . . .
H30B H 0.9416 0.2344 0.4788 0.088 Uiso 1 1 calc R U . . .
C31 C 0.8226(13) 0.0908(9) 0.3985(6) 0.096(3) Uani 1 1 d . . . . .
H31A H 0.8314 0.0136 0.3961 0.143 Uiso 1 1 calc R U . . .
H31B H 0.8316 0.1137 0.3373 0.143 Uiso 1 1 calc R U . . .
H31C H 0.7270 0.1028 0.4084 0.143 Uiso 1 1 calc R U . . .
N1 N 0.2809(4) 0.3951(3) 0.1000(2) 0.0222(7) Uani 1 1 d . . . . .
N2 N 0.3572(4) 0.2138(3) 0.3232(3) 0.0228(7) Uani 1 1 d . . . . .
N3 N 0.4692(4) 0.4112(3) 0.3008(2) 0.0200(7) Uani 1 1 d . . . . .
N4 N 0.4969(4) 0.2300(3) 0.1647(3) 0.0256(7) Uani 1 1 d . . . . .
O1 O 0.0531(4) 0.0864(3) 0.1420(2) 0.0349(7) Uani 1 1 d . . . . .
O2 O 0.9183(5) 0.1304(3) 0.5686(3) 0.0530(10) Uani 1 1 d . . . . .
F1 F 0.3491(18) 0.8046(12) 0.0815(11) 0.1185(13) Uani 0.5 1 d . . P A 1
F2 F 0.5206(15) 0.7105(11) 0.1547(10) 0.1185(13) Uani 0.5 1 d . . P A 1
F3 F 0.5763(17) 0.8356(11) 0.2864(11) 0.1185(13) Uani 0.5 1 d . . P A 1
F4 F 0.3616(17) 0.7777(12) 0.2244(11) 0.1185(13) Uani 0.5 1 d . . P A 1
F5 F 0.4668(16) 0.9520(11) 0.1920(11) 0.1185(13) Uani 0.5 1 d . . P A 1
F6 F 0.6352(16) 0.8647(11) 0.1564(11) 0.1185(13) Uani 0.5 1 d . . P A 1
F1B F 0.3063(17) 0.8199(12) 0.1244(11) 0.1185(13) Uani 0.5 1 d . . P A 2
F2B F 0.4742(16) 0.7706(11) 0.0766(10) 0.1185(13) Uani 0.5 1 d . . P A 2
F3B F 0.6315(16) 0.8582(11) 0.2483(11) 0.1185(13) Uani 0.5 1 d . . P A 2
F4B F 0.4305(17) 0.7313(12) 0.2226(11) 0.1185(13) Uani 0.5 1 d . . P A 2
F5B F 0.4320(16) 0.9182(11) 0.2472(11) 0.1185(13) Uani 0.5 1 d . . P A 2
F6B F 0.5179(15) 0.9205(11) 0.1146(10) 0.1185(13) Uani 0.5 1 d . . P A 2
P1 P 0.48006(18) 0.83023(13) 0.17595(11) 0.0459(4) Uani 1 1 d . . . . .
S1 S 0.14785(11) 0.16031(8) 0.10182(7) 0.0228(2) Uani 1 1 d . . . . .
Ru1 Ru 0.31318(3) 0.29126(2) 0.20142(2) 0.01881(12) Uani 1 1 d . . . . .

loop_
_atom_site_aniso_label
_atom_site_aniso_U_11
_atom_site_aniso_U_22
_atom_site_aniso_U_33
_atom_site_aniso_U_23
_atom_site_aniso_U_13
_atom_site_aniso_U_12
C1 0.0156(18) 0.0236(19) 0.0220(19) -0.0006(15) 0.0022(15) -0.0015(15)
C2 0.022(2) 0.029(2) 0.029(2) -0.0013(17) 0.0090(17) -0.0034(17)
C3 0.024(2) 0.049(3) 0.034(2) -0.005(2) 0.0125(19) 0.001(2)
C4 0.026(2) 0.046(3) 0.045(3) -0.007(2) 0.009(2) 0.013(2)
C5 0.031(2) 0.032(2) 0.036(2) 0.0006(19) 0.002(2) 0.0093(19)
C6 0.0191(19) 0.026(2) 0.026(2) 0.0005(16) 0.0025(16) 0.0034(16)
C7 0.023(2) 0.023(2) 0.028(2) 0.0011(16) 0.0006(17) -0.0016(16)
C8 0.032(2) 0.030(2) 0.037(3) 0.010(2) 0.000(2) 0.0034(19)
C9 0.037(3) 0.043(3) 0.040(3) 0.023(2) -0.001(2) -0.005(2)
C10 0.030(2) 0.053(3) 0.027(2) 0.015(2) 0.0037(19) -0.007(2)
C11 0.025(2) 0.039(3) 0.025(2) 0.0051(18) 0.0058(17) -0.0024(18)
C12 0.031(2) 0.026(2) 0.031(2) 0.0061(18) 0.0038(18) -0.0023(18)
C13 0.044(3) 0.033(3) 0.042(3) 0.014(2) 0.010(2) 0.003(2)
C14 0.043(3) 0.036(3) 0.033(2) 0.013(2) 0.008(2) 0.011(2)
C15 0.031(2) 0.034(2) 0.024(2) 0.0035(18) 0.0051(18) 0.0094(19)
C16 0.037(3) 0.048(3) 0.024(2) 0.004(2) -0.0005(19) 0.013(2)
C17 0.024(2) 0.052(3) 0.026(2) -0.005(2) -0.0017(18) 0.005(2)
C18 0.020(2) 0.035(2) 0.026(2) -0.0045(17) 0.0041(16) 0.0016(17)
C19 0.021(2) 0.037(3) 0.033(2) -0.0108(19) 0.0061(18) -0.0068(18)
C20 0.027(2) 0.025(2) 0.038(2) -0.0029(18) 0.0074(19) -0.0053(17)
C21 0.022(2) 0.025(2) 0.034(2) 0.0013(17) 0.0093(18) -0.0023(16)
C22 0.0164(18) 0.028(2) 0.0221(19) -0.0043(16) 0.0038(15) 0.0022(15)
C23 0.021(2) 0.026(2) 0.023(2) 0.0004(16) 0.0049(16) 0.0051(16)
C24 0.021(2) 0.030(2) 0.028(2) 0.0001(17) 0.0053(16) 0.0026(17)
C25 0.031(3) 0.055(3) 0.049(3) 0.006(3) 0.017(2) 0.017(2)
C26 0.031(3) 0.040(3) 0.047(3) -0.019(2) 0.007(2) -0.002(2)
C27 0.028(2) 0.035(3) 0.036(3) 0.006(2) -0.0012(19) -0.0029(19)
C28 0.069(5) 0.052(4) 0.072(5) 0.002(3) 0.015(4) -0.012(3)
C29 0.093(6) 0.098(7) 0.050(4) 0.000(4) 0.016(4) -0.004(5)
C30 0.091(6) 0.084(5) 0.064(5) 0.034(4) 0.041(4) 0.015(5)
C31 0.132(9) 0.109(8) 0.042(4) 0.009(4) 0.020(5) 0.012(6)
N1 0.0190(16) 0.0241(17) 0.0219(16) 0.0033(13) 0.0043(13) -0.0013(13)
N2 0.0232(17) 0.0219(17) 0.0237(17) 0.0045(13) 0.0057(14) 0.0051(13)
N3 0.0148(15) 0.0200(16) 0.0242(17) 0.0000(13) 0.0057(13) 0.0009(12)
N4 0.0227(18) 0.0238(18) 0.0278(18) -0.0008(14) 0.0057(14) 0.0002(14)
O1 0.0274(17) 0.0360(18) 0.0352(18) 0.0081(14) 0.0019(14) -0.0094(14)
O2 0.061(3) 0.047(2) 0.050(2) 0.0077(19) 0.020(2) -0.005(2)
F1 0.121(4) 0.111(3) 0.126(3) 0.016(2) 0.040(3) 0.010(2)
F2 0.121(4) 0.111(3) 0.126(3) 0.016(2) 0.040(3) 0.010(2)
F3 0.121(4) 0.111(3) 0.126(3) 0.016(2) 0.040(3) 0.010(2)
F4 0.121(4) 0.111(3) 0.126(3) 0.016(2) 0.040(3) 0.010(2)
F5 0.121(4) 0.111(3) 0.126(3) 0.016(2) 0.040(3) 0.010(2)
F6 0.121(4) 0.111(3) 0.126(3) 0.016(2) 0.040(3) 0.010(2)
F1B 0.121(4) 0.111(3) 0.126(3) 0.016(2) 0.040(3) 0.010(2)
F2B 0.121(4) 0.111(3) 0.126(3) 0.016(2) 0.040(3) 0.010(2)
F3B 0.121(4) 0.111(3) 0.126(3) 0.016(2) 0.040(3) 0.010(2)
F4B 0.121(4) 0.111(3) 0.126(3) 0.016(2) 0.040(3) 0.010(2)
F5B 0.121(4) 0.111(3) 0.126(3) 0.016(2) 0.040(3) 0.010(2)
F6B 0.121(4) 0.111(3) 0.126(3) 0.016(2) 0.040(3) 0.010(2)
P1 0.0523(9) 0.0460(8) 0.0353(7) 0.0051(6) 0.0074(6) 0.0005(7)
S1 0.0187(5) 0.0218(5) 0.0243(5) 0.0003(4) 0.0028(4) -0.0014(4)
Ru1 0.01621(17) 0.01871(17) 0.01990(18) 0.00071(12) 0.00382(12) 0.00046(11)

loop_
_atom_type_symbol
_atom_type_description
_atom_type_scat_dispersion_real
_atom_type_scat_dispersion_imag
_atom_type_scat_source
C C 0.0033 0.0016 'International Tables Vol C Tables 4.2.6.8 and 6.1.1.4'
H H 0.0000 0.0000 'International Tables Vol C Tables 4.2.6.8 and 6.1.1.4'
N N 0.0061 0.0033 'International Tables Vol C Tables 4.2.6.8 and 6.1.1.4'
O O 0.0106 0.0060 'International Tables Vol C Tables 4.2.6.8 and 6.1.1.4'
F F 0.0171 0.0103 'International Tables Vol C Tables 4.2.6.8 and 6.1.1.4'
P P 0.1023 0.0942 'International Tables Vol C Tables 4.2.6.8 and 6.1.1.4'
S S 0.1246 0.1234 'International Tables Vol C Tables 4.2.6.8 and 6.1.1.4'
Ru Ru -1.2594 0.8363 'International Tables Vol C Tables 4.2.6.8 and 6.1.1.4'

loop_
_geom_angle_atom_site_label_1
_geom_angle_atom_site_label_2
_geom_angle_atom_site_label_3
_geom_angle
C2 C1 C6 116.9(4)
C2 C1 Ru1 129.3(3)
C6 C1 Ru1 113.8(3)
C1 C2 C3 121.5(4)
C1 C2 H2 119.3
C3 C2 H2 119.3
C4 C3 C2 120.0(4)
C4 C3 H3 120.0
C2 C3 H3 120.0
C5 C4 C3 120.4(4)
C5 C4 H4 119.8
C3 C4 H4 119.8
C4 C5 C6 119.7(5)
C4 C5 H5 120.1
C6 C5 H5 120.1
C5 C6 C1 121.4(4)
C5 C6 C7 123.3(4)
C1 C6 C7 115.2(4)
N1 C7 C8 119.9(4)
N1 C7 C6 114.3(4)
C8 C7 C6 125.8(4)
C9 C8 C7 120.4(5)
C9 C8 H8 119.8
C7 C8 H8 119.8
C8 C9 C10 119.4(4)
C8 C9 H9 120.3
C10 C9 H9 120.3
C9 C10 C11 118.8(5)
C9 C10 H10 120.6
C11 C10 H10 120.6
N1 C11 C10 122.0(5)
N1 C11 H11 119.0
C10 C11 H11 119.0
N2 C12 C13 122.6(4)
N2 C12 H12 118.7
C13 C12 H12 118.7
C14 C13 C12 120.2(5)
C14 C13 H13 119.9
C12 C13 H13 119.9
C13 C14 C15 119.0(4)
C13 C14 H14 120.5
C15 C14 H14 120.5
C23 C15 C14 117.5(4)
C23 C15 C16 118.9(4)
C14 C15 C16 123.6(4)
C17 C16 C15 121.6(4)
C17 C16 H16 119.2
C15 C16 H16 119.2
C16 C17 C18 120.9(4)
C16 C17 H17 119.6
C18 C17 H17 119.6
C19 C18 C22 117.3(4)
C19 C18 C17 124.1(4)
C22 C18 C17 118.6(4)
C20 C19 C18 119.8(4)
C20 C19 H19 120.1
C18 C19 H19 120.1
C19 C20 C21 119.5(4)
C19 C20 H20 120.3
C21 C20 H20 120.3
N3 C21 C20 122.5(4)
N3 C21 H21 118.7
C20 C21 H21 118.7
N3 C22 C18 122.6(4)
N3 C22 C23 117.0(4)
C18 C22 C23 120.4(4)
N2 C23 C15 123.4(4)
N2 C23 C22 117.0(4)
C15 C23 C22 119.6(4)
N4 C24 C25 178.4(5)
C24 C25 H25A 109.5
C24 C25 H25B 109.5
H25A C25 H25B 109.5
C24 C25 H25C 109.5
H25A C25 H25C 109.5
H25B C25 H25C 109.5
S1 C26 H26A 109.5
S1 C26 H26B 109.5
H26A C26 H26B 109.5
S1 C26 H26C 109.5
H26A C26 H26C 109.5
H26B C26 H26C 109.5
S1 C27 H27A 109.5
S1 C27 H27B 109.5
H27A C27 H27B 109.5
S1 C27 H27C 109.5
H27A C27 H27C 109.5
H27B C27 H27C 109.5
O2 C28 C29 109.1(6)
O2 C28 H28A 109.9
C29 C28 H28A 109.9
O2 C28 H28B 109.9
C29 C28 H28B 109.9
H28A C28 H28B 108.3
C28 C29 H29A 109.5
C28 C29 H29B 109.5
H29A C29 H29B 109.5
C28 C29 H29C 109.5
H29A C29 H29C 109.5
H29B C29 H29C 109.5
O2 C30 C31 108.6(7)
O2 C30 H30A 110.0
C31 C30 H30A 110.0
O2 C30 H30B 110.0
C31 C30 H30B 110.0
H30A C30 H30B 108.4
C30 C31 H31A 109.5
C30 C31 H31B 109.5
H31A C31 H31B 109.5
C30 C31 H31C 109.5
H31A C31 H31C 109.5
H31B C31 H31C 109.5
C11 N1 C7 119.3(4)
C11 N1 Ru1 125.8(3)
C7 N1 Ru1 114.8(3)
C12 N2 C23 117.2(4)
C12 N2 Ru1 129.1(3)
C23 N2 Ru1 113.6(3)
C21 N3 C22 118.3(4)
C21 N3 Ru1 128.7(3)
C22 N3 Ru1 112.9(3)
C24 N4 Ru1 174.0(4)
C28 O2 C30 112.3(6)
F2B P1 F3B 116.5(8)
F2B P1 F4B 98.9(7)
F3B P1 F4B 94.3(8)
F5 P1 F1 93.4(8)
F2B P1 F6B 73.9(7)
F3B P1 F6B 92.2(8)
F4B P1 F6B 171.9(7)
F5 P1 F4 102.9(8)
F1 P1 F4 83.5(8)
F5 P1 F6 87.4(7)
F1 P1 F6 113.8(8)
F4 P1 F6 159.6(8)
F2B P1 F5B 153.2(8)
F3B P1 F5B 85.0(7)
F4B P1 F5B 94.9(8)
F6B P1 F5B 90.5(7)
F5 P1 F2 169.9(7)
F1 P1 F2 90.1(7)
F4 P1 F2 87.0(7)
F6 P1 F2 82.4(7)
F5 P1 F3 92.4(8)
F1 P1 F3 161.7(8)
F4 P1 F3 78.3(8)
F6 P1 F3 83.7(7)
F2 P1 F3 87.1(7)
F2B P1 F1B 79.8(7)
F3B P1 F1B 163.6(8)
F4B P1 F1B 83.6(8)
F6B P1 F1B 91.5(7)
F5B P1 F1B 78.9(7)
O1 S1 C26 106.5(2)
O1 S1 C27 104.7(2)
C26 S1 C27 98.7(3)
O1 S1 Ru1 119.65(14)
C26 S1 Ru1 112.46(17)
C27 S1 Ru1 112.56(17)
C1 Ru1 N1 80.04(15)
C1 Ru1 N2 94.82(15)
N1 Ru1 N2 168.98(14)
C1 Ru1 N3 89.81(14)
N1 Ru1 N3 91.02(13)
N2 Ru1 N3 79.16(14)
C1 Ru1 N4 174.64(15)
N1 Ru1 N4 96.75(14)
N2 Ru1 N4 87.60(14)
N3 Ru1 N4 85.94(13)
C1 Ru1 S1 89.99(11)
N1 Ru1 S1 91.49(10)
N2 Ru1 S1 98.29(10)
N3 Ru1 S1 177.41(10)
N4 Ru1 S1 94.40(10)

loop_
_geom_bond_atom_site_label_1
_geom_bond_atom_site_label_2
_geom_bond_distance
C1 C2 1.399(6)
C1 C6 1.417(6)
C1 Ru1 2.026(4)
C2 C3 1.400(6)
C2 H2 0.9500
C3 C4 1.385(8)
C3 H3 0.9500
C4 C5 1.376(7)
C4 H4 0.9500
C5 C6 1.403(6)
C5 H5 0.9500
C6 C7 1.467(6)
C7 N1 1.369(6)
C7 C8 1.393(6)
C8 C9 1.372(8)
C8 H8 0.9500
C9 C10 1.381(8)
C9 H9 0.9500
C10 C11 1.388(7)
C10 H10 0.9500
C11 N1 1.349(5)
C11 H11 0.9500
C12 N2 1.338(6)
C12 C13 1.400(7)
C12 H12 0.9500
C13 C14 1.368(8)
C13 H13 0.9500
C14 C15 1.407(7)
C14 H14 0.9500
C15 C23 1.405(6)
C15 C16 1.427(7)
C16 C17 1.360(8)
C16 H16 0.9500
C17 C18 1.431(7)
C17 H17 0.9500
C18 C19 1.409(7)
C18 C22 1.409(6)
C19 C20 1.365(7)
C19 H19 0.9500
C20 C21 1.403(6)
C20 H20 0.9500
C21 N3 1.331(5)
C21 H21 0.9500
C22 N3 1.365(5)
C22 C23 1.434(6)
C23 N2 1.368(5)
C24 N4 1.134(6)
C24 C25 1.468(6)
C25 H25A 0.9800
C25 H25B 0.9800
C25 H25C 0.9800
C26 S1 1.781(5)
C26 H26A 0.9800
C26 H26B 0.9800
C26 H26C 0.9800
C27 S1 1.793(5)
C27 H27A 0.9800
C27 H27B 0.9800
C27 H27C 0.9800
C28 O2 1.400(8)
C28 C29 1.495(10)
C28 H28A 0.9900
C28 H28B 0.9900
C29 H29A 0.9800
C29 H29B 0.9800
C29 H29C 0.9800
C30 O2 1.410(7)
C30 C31 1.504(12)
C30 H30A 0.9900
C30 H30B 0.9900
C31 H31A 0.9800
C31 H31B 0.9800
C31 H31C 0.9800
N1 Ru1 2.067(3)
N2 Ru1 2.087(3)
N3 Ru1 2.110(3)
N4 Ru1 2.140(4)
O1 S1 1.485(3)
F1 P1 1.576(16)
F2 P1 1.606(14)
F3 P1 1.621(15)
F4 P1 1.588(14)
F5 P1 1.542(14)
F6 P1 1.591(14)
F1B P1 1.621(16)
F2B P1 1.518(14)
F3B P1 1.532(15)
F4B P1 1.565(14)
F5B P1 1.597(14)
F6B P1 1.583(14)
S1 Ru1 2.2300(10)

loop_
_geom_torsion_atom_site_label_1
_geom_torsion_atom_site_label_2
_geom_torsion_atom_site_label_3
_geom_torsion_atom_site_label_4
_geom_torsion
C6 C1 C2 C3 -1.1(6)
Ru1 C1 C2 C3 176.2(3)
C1 C2 C3 C4 -1.8(7)
C2 C3 C4 C5 2.6(8)
C3 C4 C5 C6 -0.4(7)
C4 C5 C6 C1 -2.6(7)
C4 C5 C6 C7 172.4(4)
C2 C1 C6 C5 3.3(6)
Ru1 C1 C6 C5 -174.4(3)
C2 C1 C6 C7 -172.1(4)
Ru1 C1 C6 C7 10.2(5)
C5 C6 C7 N1 -175.5(4)
C1 C6 C7 N1 -0.2(5)
C5 C6 C7 C8 1.4(7)
C1 C6 C7 C8 176.7(4)
N1 C7 C8 C9 4.2(7)
C6 C7 C8 C9 -172.4(4)
C7 C8 C9 C10 0.1(8)
C8 C9 C10 C11 -3.5(7)
C9 C10 C11 N1 2.7(7)
N2 C12 C13 C14 -1.9(8)
C12 C13 C14 C15 0.4(8)
C13 C14 C15 C23 1.9(7)
C13 C14 C15 C16 -179.9(5)
C23 C15 C16 C17 2.0(7)
C14 C15 C16 C17 -176.2(5)
C15 C16 C17 C18 -0.1(8)
C16 C17 C18 C19 176.3(5)
C16 C17 C18 C22 -1.3(7)
C22 C18 C19 C20 0.0(7)
C17 C18 C19 C20 -177.6(4)
C18 C19 C20 C21 -0.7(7)
C19 C20 C21 N3 0.3(7)
C19 C18 C22 N3 1.3(6)
C17 C18 C22 N3 179.1(4)
C19 C18 C22 C23 -177.0(4)
C17 C18 C22 C23 0.8(6)
C14 C15 C23 N2 -3.0(7)
C16 C15 C23 N2 178.7(4)
C14 C15 C23 C22 175.9(4)
C16 C15 C23 C22 -2.5(6)
N3 C22 C23 N2 1.7(5)
C18 C22 C23 N2 -179.9(4)
N3 C22 C23 C15 -177.3(4)
C18 C22 C23 C15 1.1(6)
C10 C11 N1 C7 1.6(6)
C10 C11 N1 Ru1 -176.3(3)
C8 C7 N1 C11 -5.1(6)
C6 C7 N1 C11 172.0(4)
C8 C7 N1 Ru1 173.1(3)
C6 C7 N1 Ru1 -9.9(4)
C13 C12 N2 C23 0.9(7)
C13 C12 N2 Ru1 -179.3(4)
C15 C23 N2 C12 1.6(6)
C22 C23 N2 C12 -177.3(4)
C15 C23 N2 Ru1 -178.2(3)
C22 C23 N2 Ru1 2.9(5)
C20 C21 N3 C22 1.0(6)
C20 C21 N3 Ru1 -176.9(3)
C18 C22 N3 C21 -1.8(6)
C23 C22 N3 C21 176.5(4)
C18 C22 N3 Ru1 176.4(3)
C23 C22 N3 Ru1 -5.3(4)
C29 C28 O2 C30 -177.8(7)
C31 C30 O2 C28 -178.7(7)
